data_7122823
loop_
_publ_author_name
'Yang, Shu-Mei'
'Karanam, Praneeth'
'Wang, Min'
'Jang, Yeong-Jiunn'
'Yeh, Yu-Sheng'
'Tseng, Ping-Yao'
'Ganapuram, Madhusudhan Reddy'
'Liou, Yan-Cheng'
'Lin, Wenwei'

_publ_section_title
;
 A vinylogous Michael addition-triggered quadruple cascade reaction for
 the enantioselective generation of multiple quaternary stereocenters
;
_journal_name_full 'Chemical Communications'
_journal_paper_doi 10.1039/C8CC09219B
_journal_year 2019
_chemical_absolute_configuration unk
_chemical_formula_moiety 'C34 H21 Br F3 N O4'
_chemical_formula_sum 'C34 H21 Br F3 N O4'
_chemical_formula_weight 644.43
_chemical_name_systematic
;
 ?
;
_space_group_IT_number 20
_symmetry_cell_setting orthorhombic
_symmetry_space_group_name_Hall 'C 2c 2'
_symmetry_space_group_name_H-M 'C 2 2 21'
_atom_sites_solution_hydrogens geom
_atom_sites_solution_primary direct
_atom_sites_solution_secondary difmap
_audit_creation_method SHELXL-97
_audit_update_record
;
2017-01-17 deposited with the CCDC.
2019-01-03 downloaded from the CCDC.
;
_cell_angle_alpha 90.00
_cell_angle_beta 90.00
_cell_angle_gamma 90.00
_cell_formula_units_Z 8
_cell_length_a 13.3813(11)
_cell_length_b 16.8878(11)
_cell_length_c 27.600(2)
_cell_measurement_reflns_used 8136
_cell_measurement_temperature 200(2)
_cell_measurement_theta_max 25.01
_cell_measurement_theta_min 2.44
_cell_volume 6237.1(8)
_computing_molecular_graphics 'Ortep-3 for Windows (Farrugia, 1997)'
_computing_publication_material 'WinGX publication routines (Farrugia, 1999)'
_computing_structure_refinement 'SHELXL-97 (Sheldrick, 1997)'
_computing_structure_solution 'SHELXS-86 (Sheldrick, 1986)'
_diffrn_ambient_temperature 200(2)
_diffrn_measured_fraction_theta_full 0.996
_diffrn_measured_fraction_theta_max 0.996
_diffrn_measurement_device_type 'D8 Venture'
_diffrn_radiation_monochromator graphite
_diffrn_radiation_source 'fine-focus sealed tube'
_diffrn_radiation_type MoK\a
_diffrn_radiation_wavelength 0.71073
_diffrn_reflns_av_R_equivalents 0.1148
_diffrn_reflns_av_sigmaI/netI 0.0722
_diffrn_reflns_limit_h_max 15
_diffrn_reflns_limit_h_min -15
_diffrn_reflns_limit_k_max 19
_diffrn_reflns_limit_k_min -20
_diffrn_reflns_limit_l_max 32
_diffrn_reflns_limit_l_min -32
_diffrn_reflns_number 43388
_diffrn_reflns_theta_full 25.05
_diffrn_reflns_theta_max 25.05
_diffrn_reflns_theta_min 2.41
_exptl_absorpt_coefficient_mu 1.373
_exptl_absorpt_correction_T_max 0.9864
_exptl_absorpt_correction_T_min 0.6915
_exptl_absorpt_correction_type multi-scan
_exptl_crystal_colour colorless
_exptl_crystal_density_diffrn 1.373
_exptl_crystal_density_method 'not measured'
_exptl_crystal_description prism
_exptl_crystal_F_000 2608
_exptl_crystal_size_max 0.29
_exptl_crystal_size_mid 0.17
_exptl_crystal_size_min 0.01
_platon_squeeze_details
;
;
_refine_diff_density_max 0.573
_refine_diff_density_min -0.626
_refine_diff_density_rms 0.076
_refine_ls_abs_structure_details 'Flack H D (1983), Acta Cryst. A39, 876-881'
_refine_ls_abs_structure_Flack 0.047(13)
_refine_ls_extinction_method none
_refine_ls_goodness_of_fit_ref 1.132
_refine_ls_hydrogen_treatment constr
_refine_ls_matrix_type full
_refine_ls_number_parameters 388
_refine_ls_number_reflns 5508
_refine_ls_number_restraints 0
_refine_ls_restrained_S_all 1.132
_refine_ls_R_factor_all 0.0859
_refine_ls_R_factor_gt 0.0694
_refine_ls_shift/su_max 0.001
_refine_ls_shift/su_mean 0.000
_refine_ls_structure_factor_coef Fsqd
_refine_ls_weighting_details 'calc w=1/[\s^2^(Fo^2^)+(0.0648P)^2^+4.8094P] where P=(Fo^2^+2Fc^2^)/3'
_refine_ls_weighting_scheme calc
_refine_ls_wR_factor_gt 0.1358
_refine_ls_wR_factor_ref 0.1419
_reflns_number_gt 4662
_reflns_number_total 5508
_reflns_threshold_expression >2sigma(I)
_cod_data_source_file c8cc09219b2.cif
_cod_data_source_block d18663_a
_cod_original_cell_volume 6237.0(8)
_cod_database_code 7122823

loop_
_symmetry_equiv_pos_as_xyz
'x, y, z'
'-x, -y, z+1/2'
'-x, y, -z+1/2'
'x, -y, -z'
'x+1/2, y+1/2, z'
'-x+1/2, -y+1/2, z+1/2'
'-x+1/2, y+1/2, -z+1/2'
'x+1/2, -y+1/2, -z'

loop_
_atom_site_label
_atom_site_type_symbol
_atom_site_fract_x
_atom_site_fract_y
_atom_site_fract_z
_atom_site_U_iso_or_equiv
_atom_site_adp_type
_atom_site_occupancy
_atom_site_symmetry_multiplicity
_atom_site_calc_flag
_atom_site_refinement_flags
C1 C 0.3764(4) 0.3992(3) 0.5707(2) 0.0313(13) Uani 1 1 d .
C2 C 0.4538(4) 0.4515(3) 0.5602(2) 0.0336(14) Uani 1 1 d .
H2 H 0.4399 0.5043 0.5504 0.040 Uiso 1 1 calc R
C3 C 0.5512(4) 0.4254(3) 0.5644(2) 0.0353(13) Uani 1 1 d .
H3 H 0.6044 0.4606 0.5568 0.042 Uiso 1 1 calc R
C4 C 0.5734(4) 0.3482(3) 0.57952(19) 0.0256(13) Uani 1 1 d .
C5 C 0.4945(4) 0.2969(3) 0.5873(2) 0.0300(14) Uani 1 1 d .
H5 H 0.5077 0.2435 0.5960 0.036 Uiso 1 1 calc R
C6 C 0.3963(4) 0.3220(3) 0.5827(2) 0.0316(14) Uani 1 1 d .
H6 H 0.3430 0.2859 0.5878 0.038 Uiso 1 1 calc R
C7 C 0.6802(4) 0.3201(3) 0.58684(19) 0.0254(13) Uani 1 1 d .
C8 C 0.7492(5) 0.3197(3) 0.54136(18) 0.0251(11) Uani 1 1 d .
H8 H 0.7470 0.2652 0.5273 0.030 Uiso 1 1 calc R
C9 C 0.7490(5) 0.3780(3) 0.4992(2) 0.0288(13) Uani 1 1 d .
C10 C 0.8556(4) 0.3904(3) 0.48754(19) 0.0235(12) Uani 1 1 d .
C11 C 0.8945(4) 0.4261(3) 0.4458(2) 0.0326(13) Uani 1 1 d .
H11 H 0.8520 0.4466 0.4213 0.039 Uiso 1 1 calc R
C12 C 0.9984(4) 0.4305(3) 0.44190(19) 0.0296(12) Uani 1 1 d .
H12 H 1.0277 0.4555 0.4145 0.035 Uiso 1 1 calc R
C13 C 1.0587(5) 0.3992(3) 0.4772(2) 0.0326(14) Uani 1 1 d .
H13 H 1.1291 0.4018 0.4731 0.039 Uiso 1 1 calc R
C14 C 1.0205(4) 0.3635(3) 0.5191(2) 0.0272(13) Uani 1 1 d .
H14 H 1.0629 0.3424 0.5435 0.033 Uiso 1 1 calc R
C15 C 0.9166(4) 0.3607(3) 0.5230(2) 0.0208(12) Uani 1 1 d .
C16 C 0.8505(4) 0.3304(3) 0.5640(2) 0.0218(11) Uani 1 1 d .
C17 C 0.8842(4) 0.2599(3) 0.59549(19) 0.0246(12) Uani 1 1 d .
C18 C 0.9824(4) 0.2725(3) 0.6215(2) 0.0274(13) Uani 1 1 d .
C19 C 1.0117(5) 0.3276(4) 0.6563(2) 0.0386(15) Uani 1 1 d .
H19 H 0.9660 0.3667 0.6673 0.046 Uiso 1 1 calc R
C20 C 1.1071(5) 0.3248(4) 0.6744(2) 0.0464(17) Uani 1 1 d .
H20 H 1.1279 0.3622 0.6980 0.056 Uiso 1 1 calc R
C21 C 1.1736(5) 0.2669(4) 0.6580(2) 0.0492(18) Uani 1 1 d .
H21 H 1.2390 0.2650 0.6713 0.059 Uiso 1 1 calc R
C22 C 1.1468(5) 0.2124(4) 0.6231(2) 0.0418(16) Uani 1 1 d .
H22 H 1.1927 0.1739 0.6115 0.050 Uiso 1 1 calc R
C23 C 1.0495(4) 0.2167(3) 0.6059(2) 0.0289(13) Uani 1 1 d .
C24 C 0.9083(4) 0.1885(3) 0.5636(2) 0.0272(12) Uani 1 1 d .
C25 C 0.7962(4) 0.2429(3) 0.63279(19) 0.0269(13) Uani 1 1 d .
C26 C 0.8198(4) 0.1770(3) 0.6669(2) 0.0311(14) Uani 1 1 d .
C27 C 0.8101(5) 0.0989(4) 0.6517(2) 0.0443(17) Uani 1 1 d .
H27 H 0.7855 0.0882 0.6201 0.053 Uiso 1 1 calc R
C28 C 0.8356(7) 0.0367(4) 0.6816(3) 0.061(2) Uani 1 1 d .
H28 H 0.8315 -0.0163 0.6702 0.074 Uiso 1 1 calc R
C29 C 0.8670(6) 0.0521(5) 0.7281(3) 0.062(2) Uani 1 1 d .
H29 H 0.8834 0.0096 0.7493 0.075 Uiso 1 1 calc R
C30 C 0.8746(6) 0.1291(4) 0.7440(3) 0.056(2) Uani 1 1 d .
H30 H 0.8967 0.1395 0.7760 0.067 Uiso 1 1 calc R
C31 C 0.8507(5) 0.1903(4) 0.7142(2) 0.0469(17) Uani 1 1 d .
H31 H 0.8552 0.2431 0.7259 0.056 Uiso 1 1 calc R
C32 C 0.7490(5) 0.3694(3) 0.62453(19) 0.0286(12) Uani 1 1 d .
C33 C 0.7094(5) 0.4406(4) 0.6532(2) 0.0402(15) Uani 1 1 d .
C34 C 0.6935(4) 0.2379(3) 0.6084(2) 0.0235(12) Uani 1 1 d .
H34A H 0.6928 0.1967 0.5828 0.028 Uiso 1 1 calc R
H34B H 0.6404 0.2261 0.6323 0.028 Uiso 1 1 calc R
Br1 Br 0.24289(4) 0.43476(4) 0.56570(3) 0.0463(2) Uani 1 1 d .
F1 F 0.6952(3) 0.5044(2) 0.62643(14) 0.0484(10) Uani 1 1 d .
F2 F 0.7752(3) 0.4604(2) 0.68758(14) 0.0519(10) Uani 1 1 d .
F3 F 0.6244(3) 0.4221(2) 0.67495(13) 0.0493(10) Uani 1 1 d .
N1 N 1.0045(3) 0.1679(2) 0.57126(18) 0.0300(11) Uani 1 1 d .
O1 O 0.6778(3) 0.4035(2) 0.47608(15) 0.0358(10) Uani 1 1 d .
O2 O 0.8316(3) 0.3970(2) 0.59675(14) 0.0294(9) Uani 1 1 d .
O3 O 0.8497(3) 0.1552(2) 0.53602(14) 0.0334(10) Uani 1 1 d .
O4 O 0.7823(3) 0.3160(2) 0.65917(13) 0.0314(10) Uani 1 1 d .
H1' H 1.0528 0.1444 0.5529 0.038 Uiso 1 1 d R

loop_
_atom_site_aniso_label
_atom_site_aniso_U_11
_atom_site_aniso_U_22
_atom_site_aniso_U_33
_atom_site_aniso_U_23
_atom_site_aniso_U_13
_atom_site_aniso_U_12
C1 0.012(3) 0.045(3) 0.037(3) 0.003(3) -0.001(3) 0.007(2)
C2 0.030(3) 0.030(3) 0.042(4) 0.002(3) -0.003(3) 0.000(2)
C3 0.029(3) 0.031(3) 0.046(3) -0.003(3) 0.008(3) -0.008(3)
C4 0.020(3) 0.029(3) 0.028(3) -0.001(2) 0.005(2) -0.001(2)
C5 0.030(3) 0.018(3) 0.043(3) 0.003(3) 0.004(3) -0.009(3)
C6 0.013(3) 0.035(3) 0.048(4) 0.000(3) 0.005(2) -0.005(2)
C7 0.022(3) 0.028(3) 0.026(3) -0.006(3) 0.000(2) 0.000(2)
C8 0.027(3) 0.012(2) 0.036(3) -0.003(2) 0.002(3) -0.009(3)
C9 0.030(3) 0.021(3) 0.036(3) -0.006(2) 0.007(3) -0.009(3)
C10 0.025(3) 0.012(2) 0.033(3) 0.000(2) -0.001(3) -0.001(2)
C11 0.033(3) 0.031(3) 0.034(3) 0.006(3) -0.001(2) 0.000(3)
C12 0.035(3) 0.026(3) 0.028(3) 0.014(3) 0.012(3) -0.003(3)
C13 0.029(3) 0.023(3) 0.046(4) -0.006(3) 0.016(3) -0.005(3)
C14 0.030(3) 0.017(3) 0.035(3) -0.004(2) 0.000(3) -0.002(2)
C15 0.022(3) 0.007(2) 0.033(3) -0.006(2) 0.007(2) -0.005(2)
C16 0.025(3) 0.014(2) 0.026(3) -0.006(3) 0.003(3) -0.007(2)
C17 0.024(3) 0.027(3) 0.023(3) -0.007(2) 0.000(2) -0.007(2)
C18 0.027(3) 0.026(3) 0.029(3) 0.009(3) -0.001(2) 0.000(2)
C19 0.037(4) 0.046(4) 0.033(3) -0.009(3) -0.001(3) -0.012(3)
C20 0.046(4) 0.052(4) 0.042(4) -0.002(3) -0.004(3) -0.016(4)
C21 0.032(4) 0.071(5) 0.045(4) 0.013(4) -0.010(3) -0.006(4)
C22 0.031(4) 0.055(4) 0.039(4) 0.015(3) 0.002(3) 0.001(3)
C23 0.025(3) 0.031(3) 0.031(3) 0.009(3) 0.005(3) 0.006(3)
C24 0.030(3) 0.024(3) 0.027(3) 0.005(3) 0.006(3) -0.001(2)
C25 0.030(3) 0.027(3) 0.025(3) -0.009(3) 0.009(2) -0.004(2)
C26 0.025(3) 0.045(4) 0.023(3) 0.002(3) 0.005(2) 0.001(3)
C27 0.056(5) 0.031(3) 0.046(4) 0.005(3) -0.007(3) -0.006(3)
C28 0.089(7) 0.044(4) 0.051(5) 0.014(4) 0.005(4) -0.006(4)
C29 0.073(6) 0.063(5) 0.051(5) 0.038(4) 0.014(4) 0.014(4)
C30 0.066(6) 0.065(5) 0.036(4) 0.018(4) -0.003(4) 0.011(4)
C31 0.048(4) 0.059(4) 0.034(4) -0.003(3) 0.004(3) 0.000(4)
C32 0.027(3) 0.030(3) 0.030(3) -0.001(2) 0.010(3) -0.004(3)
C33 0.037(4) 0.040(4) 0.044(4) -0.018(4) 0.007(3) 0.000(3)
C34 0.023(3) 0.022(3) 0.025(3) -0.004(2) 0.002(2) -0.006(2)
Br1 0.0175(3) 0.0548(4) 0.0665(4) -0.0009(4) -0.0051(3) 0.0016(3)
F1 0.045(2) 0.033(2) 0.067(3) -0.0113(19) 0.0092(19) 0.0060(17)
F2 0.041(2) 0.056(2) 0.058(2) -0.0353(19) -0.0006(19) -0.0032(17)
F3 0.040(2) 0.055(2) 0.052(2) -0.0186(19) 0.0233(17) 0.0001(18)
N1 0.024(3) 0.028(2) 0.038(3) 0.004(2) 0.007(2) 0.004(2)
O1 0.028(2) 0.040(2) 0.040(2) 0.007(2) -0.0041(19) -0.0011(19)
O2 0.024(2) 0.0246(19) 0.040(2) -0.0116(18) 0.0033(18) -0.0033(16)
O3 0.042(3) 0.022(2) 0.036(2) -0.0055(18) 0.000(2) -0.0026(19)
O4 0.028(2) 0.039(2) 0.027(2) -0.0071(19) 0.0016(16) -0.0062(17)

loop_
_atom_type_symbol
_atom_type_description
_atom_type_scat_dispersion_real
_atom_type_scat_dispersion_imag
_atom_type_scat_source
C C 0.0033 0.0016 'International Tables Vol C Tables 4.2.6.8 and 6.1.1.4'
H H 0.0000 0.0000 'International Tables Vol C Tables 4.2.6.8 and 6.1.1.4'
Br Br -0.2901 2.4595 'International Tables Vol C Tables 4.2.6.8 and 6.1.1.4'
F F 0.0171 0.0103 'International Tables Vol C Tables 4.2.6.8 and 6.1.1.4'
N N 0.0061 0.0033 'International Tables Vol C Tables 4.2.6.8 and 6.1.1.4'
O O 0.0106 0.0060 'International Tables Vol C Tables 4.2.6.8 and 6.1.1.4'

loop_
_geom_angle_atom_site_label_1
_geom_angle_atom_site_label_2
_geom_angle_atom_site_label_3
_geom_angle
C6 C1 C2 120.6(5)
C6 C1 Br1 120.2(4)
C2 C1 Br1 119.1(4)
C3 C2 C1 118.8(5)
C3 C2 H2 120.6
C1 C2 H2 120.6
C2 C3 C4 121.5(5)
C2 C3 H3 119.2
C4 C3 H3 119.2
C5 C4 C3 117.8(5)
C5 C4 C7 120.1(5)
C3 C4 C7 122.1(5)
C4 C5 C6 121.2(5)
C4 C5 H5 119.4
C6 C5 H5 119.4
C1 C6 C5 119.8(5)
C1 C6 H6 120.1
C5 C6 H6 120.1
C4 C7 C34 116.6(5)
C4 C7 C8 116.8(4)
C34 C7 C8 104.0(4)
C4 C7 C32 117.3(4)
C34 C7 C32 98.8(4)
C8 C7 C32 100.5(4)
C16 C8 C9 104.0(4)
C16 C8 C7 101.5(4)
C9 C8 C7 127.7(5)
C16 C8 H8 107.3
C9 C8 H8 107.3
C7 C8 H8 107.3
O1 C9 C10 126.0(5)
O1 C9 C8 128.8(6)
C10 C9 C8 104.8(5)
C15 C10 C11 121.5(5)
C15 C10 C9 111.6(5)
C11 C10 C9 126.8(5)
C12 C11 C10 117.2(5)
C12 C11 H11 121.4
C10 C11 H11 121.4
C13 C12 C11 120.6(5)
C13 C12 H12 119.7
C11 C12 H12 119.7
C12 C13 C14 122.6(5)
C12 C13 H13 118.7
C14 C13 H13 118.7
C15 C14 C13 116.1(5)
C15 C14 H14 121.9
C13 C14 H14 121.9
C10 C15 C14 121.8(5)
C10 C15 C16 107.9(5)
C14 C15 C16 130.2(5)
O2 C16 C8 101.1(4)
O2 C16 C15 107.5(4)
C8 C16 C15 104.8(4)
O2 C16 C17 107.1(4)
C8 C16 C17 113.9(4)
C15 C16 C17 120.6(4)
C18 C17 C24 101.6(4)
C18 C17 C16 114.4(4)
C24 C17 C16 110.2(4)
C18 C17 C25 111.2(4)
C24 C17 C25 112.8(4)
C16 C17 C25 106.8(4)
C23 C18 C19 119.4(6)
C23 C18 C17 109.0(5)
C19 C18 C17 131.7(5)
C20 C19 C18 119.3(6)
C20 C19 H19 120.3
C18 C19 H19 120.3
C19 C20 C21 120.0(6)
C19 C20 H20 120.0
C21 C20 H20 120.0
C22 C21 C20 121.8(6)
C22 C21 H21 119.1
C20 C21 H21 119.1
C21 C22 C23 116.6(6)
C21 C22 H22 121.7
C23 C22 H22 121.7
C18 C23 C22 122.9(6)
C18 C23 N1 109.6(5)
C22 C23 N1 127.4(5)
O3 C24 N1 126.0(5)
O3 C24 C17 125.7(5)
N1 C24 C17 108.3(5)
O4 C25 C26 110.3(4)
O4 C25 C34 98.8(4)
C26 C25 C34 115.1(5)
O4 C25 C17 105.5(4)
C26 C25 C17 112.8(5)
C34 C25 C17 112.9(4)
C31 C26 C27 117.7(6)
C31 C26 C25 122.3(5)
C27 C26 C25 120.0(5)
C28 C27 C26 121.4(6)
C28 C27 H27 119.3
C26 C27 H27 119.3
C27 C28 C29 119.3(7)
C27 C28 H28 120.3
C29 C28 H28 120.3
C30 C29 C28 119.8(6)
C30 C29 H29 120.1
C28 C29 H29 120.1
C31 C30 C29 120.7(7)
C31 C30 H30 119.7
C29 C30 H30 119.7
C30 C31 C26 121.0(7)
C30 C31 H31 119.5
C26 C31 H31 119.5
O4 C32 O2 109.5(5)
O4 C32 C33 105.3(4)
O2 C32 C33 106.8(4)
O4 C32 C7 106.9(4)
O2 C32 C7 105.3(4)
C33 C32 C7 122.6(5)
F1 C33 F3 108.8(5)
F1 C33 F2 106.8(5)
F3 C33 F2 107.7(5)
F1 C33 C32 113.6(5)
F3 C33 C32 110.2(5)
F2 C33 C32 109.5(5)
C7 C34 C25 103.0(4)
C7 C34 H34A 111.2
C25 C34 H34A 111.2
C7 C34 H34B 111.2
C25 C34 H34B 111.2
H34A C34 H34B 109.1
C24 N1 C23 111.5(5)
C24 N1 H1' 134.5
C23 N1 H1' 109.3
C32 O2 C16 102.5(3)
C32 O4 C25 104.4(4)

loop_
_geom_bond_atom_site_label_1
_geom_bond_atom_site_label_2
_geom_bond_distance
C1 C6 1.370(8)
C1 C2 1.392(8)
C1 Br1 1.890(5)
C2 C3 1.381(8)
C2 H2 0.9500
C3 C4 1.400(8)
C3 H3 0.9500
C4 C5 1.384(7)
C4 C7 1.520(8)
C5 C6 1.386(8)
C5 H5 0.9500
C6 H6 0.9500
C7 C34 1.521(8)
C7 C8 1.558(7)
C7 C32 1.619(8)
C8 C16 1.503(8)
C8 C9 1.524(7)
C8 H8 1.0000
C9 O1 1.225(7)
C9 C10 1.477(8)
C10 C15 1.369(8)
C10 C11 1.400(8)
C11 C12 1.397(8)
C11 H11 0.9500
C12 C13 1.370(8)
C12 H12 0.9500
C13 C14 1.401(8)
C13 H13 0.9500
C14 C15 1.395(8)
C14 H14 0.9500
C15 C16 1.525(7)
C16 O2 1.466(6)
C16 C17 1.541(8)
C17 C18 1.512(8)
C17 C24 1.528(8)
C17 C25 1.589(7)
C18 C23 1.371(8)
C18 C19 1.393(8)
C19 C20 1.372(9)
C19 H19 0.9500
C20 C21 1.396(10)
C20 H20 0.9500
C21 C22 1.380(9)
C21 H21 0.9500
C22 C23 1.388(8)
C22 H22 0.9500
C23 N1 1.398(7)
C24 O3 1.229(7)
C24 N1 1.350(7)
C25 O4 1.445(6)
C25 C26 1.491(8)
C25 C34 1.533(8)
C26 C31 1.389(8)
C26 C27 1.389(8)
C27 C28 1.378(9)
C27 H27 0.9500
C28 C29 1.376(11)
C28 H28 0.9500
C29 C30 1.375(10)
C29 H29 0.9500
C30 C31 1.360(9)
C30 H30 0.9500
C31 H31 0.9500
C32 O4 1.388(6)
C32 O2 1.424(7)
C32 C33 1.534(8)
C33 F1 1.320(7)
C33 F3 1.323(7)
C33 F2 1.336(7)
C34 H34A 0.9900
C34 H34B 0.9900
N1 H1' 0.9127

loop_
_platon_squeeze_void_nr
_platon_squeeze_void_average_x
_platon_squeeze_void_average_y
_platon_squeeze_void_average_z
_platon_squeeze_void_volume
_platon_squeeze_void_count_electrons
1 0.000 0.335 0.250 292.5 10.7
2 0.000 0.665 0.750 292.8 10.4
3 0.500 0.835 0.250 292.5 10.7
4 0.500 0.165 0.750 292.8 10.4
